data_7015722
loop_
_publ_author_name
'Burrows, Andrew D.'
'Kelly, David J.'
'Mahon, Mary F.'
'Raithby, Paul R.'
'Richardson, Christopher'
'Stevenson, Anna J.'

_publ_section_title
;
 Silver coordination networks and cages based on a semi-rigid
 bis(isoxazolyl) ligand.
;
_journal_issue 20
_journal_name_full 'Dalton transactions (Cambridge, England : 2003)'
_journal_page_first 5483
_journal_page_last 5493
_journal_paper_doi 10.1039/c1dt10029g
_journal_volume 40
_journal_year 2011
_chemical_formula_sum 'C18 H20 Ag2 N4 O8'
_chemical_formula_weight 636.12
_chemical_name_systematic
;
?
;
_space_group_IT_number 61
_symmetry_cell_setting orthorhombic
_symmetry_space_group_name_Hall '-P 2bc 2ac'
_symmetry_space_group_name_H-M 'P c a b'
_atom_sites_solution_hydrogens geom
_atom_sites_solution_primary direct
_atom_sites_solution_secondary difmap
_audit_creation_method SHELXL-97
_cell_angle_alpha 90.00
_cell_angle_beta 90.00
_cell_angle_gamma 90.00
_cell_formula_units_Z 4
_cell_length_a 7.3890(1)
_cell_length_b 15.9620(3)
_cell_length_c 17.7590(4)
_cell_measurement_reflns_used 19582
_cell_measurement_temperature 150(2)
_cell_measurement_theta_max 27.485
_cell_measurement_theta_min 2.910
_cell_volume 2094.55(7)
_computing_cell_refinement 'HKL Scalepack (Otwinowski & Minor 1997)'
_computing_data_collection 'Collect (Bruker AXS BV, 1997-2004)'
_computing_data_reduction 'Denzo & Scalepack (Otwinowski & Minor, 1997)'
_computing_molecular_graphics 'ORTEX (P.McArdle, 1995)'
_computing_publication_material 'SHELXL-97/2 (Sheldrick,1997)'
_computing_structure_refinement 'SHELXL-97 (Sheldrick, 1997)'
_computing_structure_solution 'SHELXS-97 (Sheldrick, 1990)'
_diffrn_ambient_temperature 150(2)
_diffrn_measured_fraction_theta_full 0.996
_diffrn_measured_fraction_theta_max 0.996
_diffrn_measurement_device_type '95mm CCD camera on \k-goniostat'
_diffrn_measurement_method CCD
_diffrn_radiation_monochromator graphite
_diffrn_radiation_source 'fine-focus sealed tube'
_diffrn_radiation_type MoK\a
_diffrn_radiation_wavelength 0.71073
_diffrn_reflns_av_R_equivalents 0.0814
_diffrn_reflns_av_sigmaI/netI 0.0348
_diffrn_reflns_limit_h_max 9
_diffrn_reflns_limit_h_min -9
_diffrn_reflns_limit_k_max 20
_diffrn_reflns_limit_k_min -20
_diffrn_reflns_limit_l_max 22
_diffrn_reflns_limit_l_min -22
_diffrn_reflns_number 39756
_diffrn_reflns_theta_full 27.42
_diffrn_reflns_theta_max 27.42
_diffrn_reflns_theta_min 3.76
_exptl_absorpt_coefficient_mu 1.925
_exptl_absorpt_correction_T_max 0.910
_exptl_absorpt_correction_T_min 0.781
_exptl_absorpt_correction_type multi-scan
_exptl_absorpt_process_details
;
multi-scan from symmetry-related measurements
Sortav (Blessing 1995)
;
_exptl_crystal_colour Colourless
_exptl_crystal_density_diffrn 2.017
_exptl_crystal_density_method 'not measured'
_exptl_crystal_description Block
_exptl_crystal_F_000 1256
_exptl_crystal_size_max 0.30
_exptl_crystal_size_mid 0.12
_exptl_crystal_size_min 0.12
_refine_diff_density_max 0.866
_refine_diff_density_min -1.186
_refine_diff_density_rms 0.179
_refine_ls_extinction_method none
_refine_ls_goodness_of_fit_ref 1.042
_refine_ls_hydrogen_treatment constr
_refine_ls_matrix_type full
_refine_ls_number_parameters 147
_refine_ls_number_reflns 2380
_refine_ls_number_restraints 0
_refine_ls_restrained_S_all 1.042
_refine_ls_R_factor_all 0.0642
_refine_ls_R_factor_gt 0.0359
_refine_ls_shift/su_max 0.001
_refine_ls_shift/su_mean 0.000
_refine_ls_structure_factor_coef Fsqd
_refine_ls_weighting_details 'calc w=1/[\s^2^(Fo^2^)+(0.0566P)^2^+1.2963P] where P=(Fo^2^+2Fc^2^)/3'
_refine_ls_weighting_scheme calc
_refine_ls_wR_factor_gt 0.0868
_refine_ls_wR_factor_ref 0.1014
_reflns_number_gt 1687
_reflns_number_total 2380
_reflns_threshold_expression >2sigma(I)
_cod_data_source_file c1dt10029g.txt
_cod_data_source_block Compound-1-k07adb23
_cod_depositor_comments
;
The following automatic conversions were performed:
'_symmetry_cell_setting' value 'Orthorhombic' changed to 'orthorhombic'
according to '/home/saulius/struct/CIF-dictionaries/cif_core.dic'
dictionary named 'cif_core.dic' version 2.4.1 from 2010-06-29.

Automatic conversion script
Id: cif_fix_enum 1555 2011-01-17 13:19:09Z saulius 
;
_cod_original_sg_symbol_H-M Pcab
_cod_database_code 7015722

loop_
_symmetry_equiv_pos_as_xyz
'x, y, z'
'-x, -y+1/2, z+1/2'
'x+1/2, -y, -z+1/2'
'-x+1/2, y+1/2, -z'
'-x, -y, -z'
'x, y-1/2, -z-1/2'
'-x-1/2, y, z-1/2'
'x-1/2, -y-1/2, z'

loop_
_atom_site_label
_atom_site_type_symbol
_atom_site_fract_x
_atom_site_fract_y
_atom_site_fract_z
_atom_site_U_iso_or_equiv
_atom_site_adp_type
_atom_site_occupancy
_atom_site_symmetry_multiplicity
_atom_site_calc_flag
_atom_site_refinement_flags
_atom_site_disorder_assembly
_atom_site_disorder_group
Ag1 Ag 0.72332(5) 0.430406(18) 0.349259(18) 0.04015(15) Uani 1 1 d . . .
O1 O 0.7624(3) 0.32613(14) 0.49224(13) 0.0282(6) Uani 1 1 d . . .
N1 N 0.7377(4) 0.31393(19) 0.41470(16) 0.0276(7) Uani 1 1 d . . .
C1 C 0.8335(5) 0.2523(3) 0.60607(19) 0.0348(8) Uani 1 1 d . . .
H1A H 0.9330 0.2911 0.6170 0.052 Uiso 1 1 calc R . .
H1B H 0.8661 0.1959 0.6232 0.052 Uiso 1 1 calc R . .
H1C H 0.7240 0.2709 0.6323 0.052 Uiso 1 1 calc R . .
O2 O 0.5455(4) 0.54916(17) 0.34610(14) 0.0385(6) Uani 1 1 d . . .
N2 N 0.4491(4) 0.54955(19) 0.28818(16) 0.0297(7) Uani 1 1 d . . .
C2 C 0.7996(4) 0.2508(2) 0.52386(19) 0.0267(7) Uani 1 1 d . . .
O3 O 0.3634(4) 0.61382(18) 0.27046(16) 0.0461(7) Uani 1 1 d . . .
C3 C 0.7975(4) 0.1900(2) 0.46996(18) 0.0219(7) Uani 1 1 d . . .
O4 O 0.4399(4) 0.48622(18) 0.24828(16) 0.0484(7) Uani 1 1 d . . .
C4 C 0.7581(4) 0.2340(2) 0.40227(19) 0.0261(8) Uani 1 1 d . . .
C5 C 0.7398(5) 0.1995(3) 0.3238(2) 0.0357(9) Uani 1 1 d . . .
H5A H 0.6258 0.1684 0.3196 0.053 Uiso 1 1 calc R . .
H5B H 0.8414 0.1618 0.3132 0.053 Uiso 1 1 calc R . .
H5C H 0.7402 0.2457 0.2875 0.053 Uiso 1 1 calc R . .
C6 C 0.8318(4) 0.0977(2) 0.4786(2) 0.0255(7) Uani 1 1 d . . .
H6A H 0.9124 0.0888 0.5225 0.031 Uiso 1 1 calc R . .
H6B H 0.8959 0.0771 0.4333 0.031 Uiso 1 1 calc R . .
C7 C 0.5742(4) 0.0444(2) 0.55895(18) 0.0235(7) Uani 1 1 d . . .
H7 H 0.6244 0.0747 0.6000 0.028 Uiso 1 1 calc R . .
C8 C 0.6599(4) 0.0463(2) 0.48956(19) 0.0225(7) Uani 1 1 d . . .
C9 C 0.5850(4) 0.00137(19) 0.43052(19) 0.0251(7) Uani 1 1 d . . .
H9 H 0.6421 0.0017 0.3826 0.030 Uiso 1 1 calc R . .

loop_
_atom_site_aniso_label
_atom_site_aniso_U_11
_atom_site_aniso_U_22
_atom_site_aniso_U_33
_atom_site_aniso_U_23
_atom_site_aniso_U_13
_atom_site_aniso_U_12
Ag1 0.0493(2) 0.0295(2) 0.0416(2) 0.01054(12) 0.01152(13) 0.00586(13)
O1 0.0317(13) 0.0213(13) 0.0315(14) -0.0018(11) 0.0000(10) 0.0001(10)
N1 0.0296(16) 0.0234(16) 0.0299(16) 0.0019(12) 0.0005(12) -0.0024(11)
C1 0.035(2) 0.035(2) 0.034(2) -0.0004(16) -0.0045(16) -0.0040(17)
O2 0.0423(16) 0.0404(16) 0.0328(14) -0.0016(12) -0.0118(12) 0.0062(12)
N2 0.0309(16) 0.0329(17) 0.0252(16) 0.0012(14) 0.0001(12) -0.0042(13)
C2 0.0188(17) 0.0286(19) 0.0325(18) 0.0024(16) -0.0007(13) -0.0008(13)
O3 0.0461(16) 0.0428(17) 0.0495(17) 0.0112(13) -0.0092(13) 0.0059(14)
C3 0.0183(15) 0.0206(17) 0.0267(18) -0.0002(13) 0.0020(12) -0.0044(13)
O4 0.0605(19) 0.0461(18) 0.0386(16) -0.0080(14) -0.0066(14) -0.0017(14)
C4 0.0234(17) 0.0267(19) 0.0283(18) -0.0010(14) 0.0028(13) -0.0013(13)
C5 0.045(2) 0.034(2) 0.0274(18) 0.0041(17) -0.0010(15) 0.0001(17)
C6 0.0221(16) 0.0228(18) 0.0314(19) 0.0019(14) 0.0003(14) -0.0003(14)
C7 0.0234(17) 0.0195(16) 0.0277(18) -0.0017(14) -0.0016(13) 0.0030(13)
C8 0.0210(15) 0.0171(16) 0.0293(18) 0.0025(14) 0.0018(13) 0.0019(13)
C9 0.0266(17) 0.0211(17) 0.0275(18) 0.0034(14) 0.0033(14) 0.0007(13)

loop_
_atom_type_symbol
_atom_type_description
_atom_type_scat_dispersion_real
_atom_type_scat_dispersion_imag
_atom_type_scat_source
C C 0.0033 0.0016 'International Tables Vol C Tables 4.2.6.8 and 6.1.1.4'
H H 0.0000 0.0000 'International Tables Vol C Tables 4.2.6.8 and 6.1.1.4'
N N 0.0061 0.0033 'International Tables Vol C Tables 4.2.6.8 and 6.1.1.4'
O O 0.0106 0.0060 'International Tables Vol C Tables 4.2.6.8 and 6.1.1.4'
Ag Ag -0.8971 1.1015 'International Tables Vol C Tables 4.2.6.8 and 6.1.1.4'

loop_
_geom_angle_atom_site_label_1
_geom_angle_atom_site_label_2
_geom_angle_atom_site_label_3
_geom_angle
_geom_angle_site_symmetry_1
_geom_angle_site_symmetry_3
_geom_angle_publ_flag
N1 Ag1 O2 137.42(10) . . ?
N1 Ag1 O3 101.16(10) . 3_565 ?
O2 Ag1 O3 116.93(9) . 3_565 ?
C2 O1 N1 108.1(2) . . ?
C4 N1 O1 106.7(3) . . ?
C4 N1 Ag1 138.2(2) . . ?
O1 N1 Ag1 114.1(2) . . ?
C2 C1 H1A 109.5 . . ?
C2 C1 H1B 109.5 . . ?
H1A C1 H1B 109.5 . . ?
C2 C1 H1C 109.5 . . ?
H1A C1 H1C 109.5 . . ?
H1B C1 H1C 109.5 . . ?
N2 O2 Ag1 110.4(2) . . ?
O4 N2 O3 120.0(3) . . ?
O4 N2 O2 119.9(3) . . ?
O3 N2 O2 120.1(3) . . ?
O1 C2 C3 109.8(3) . . ?
O1 C2 C1 115.4(3) . . ?
C3 C2 C1 134.9(3) . . ?
N2 O3 Ag1 101.3(2) . 3_465 ?
C2 C3 C4 104.2(3) . . ?
C2 C3 C6 128.6(3) . . ?
C4 C3 C6 127.2(3) . . ?
N1 C4 C3 111.3(3) . . ?
N1 C4 C5 120.3(3) . . ?
C3 C4 C5 128.3(3) . . ?
C4 C5 H5A 109.5 . . ?
C4 C5 H5B 109.5 . . ?
H5A C5 H5B 109.5 . . ?
C4 C5 H5C 109.5 . . ?
H5A C5 H5C 109.5 . . ?
H5B C5 H5C 109.5 . . ?
C3 C6 C8 113.6(3) . . ?
C3 C6 H6A 108.8 . . ?
C8 C6 H6A 108.8 . . ?
C3 C6 H6B 108.8 . . ?
C8 C6 H6B 108.8 . . ?
H6A C6 H6B 107.7 . . ?
C8 C7 C9 121.0(3) . 5_656 ?
C8 C7 H7 119.5 . . ?
C9 C7 H7 119.5 5_656 . ?
C9 C8 C7 118.6(3) . . ?
C9 C8 C6 121.0(3) . . ?
C7 C8 C6 120.4(3) . . ?
C8 C9 C7 120.4(3) . 5_656 ?
C8 C9 H9 119.8 . . ?
C7 C9 H9 119.8 5_656 . ?

loop_
_geom_bond_atom_site_label_1
_geom_bond_atom_site_label_2
_geom_bond_distance
_geom_bond_site_symmetry_2
_geom_bond_publ_flag
Ag1 N1 2.195(3) . ?
Ag1 O2 2.307(3) . ?
Ag1 O3 2.468(3) 3_565 ?
O1 C2 1.355(4) . ?
O1 N1 1.403(4) . ?
N1 C4 1.303(5) . ?
C1 C2 1.482(5) . ?
C1 H1A 0.9800 . ?
C1 H1B 0.9800 . ?
C1 H1C 0.9800 . ?
O2 N2 1.251(4) . ?
N2 O4 1.236(4) . ?
N2 O3 1.246(4) . ?
C2 C3 1.363(5) . ?
O3 Ag1 2.468(3) 3_465 ?
C3 C4 1.422(5) . ?
C3 C6 1.504(4) . ?
C4 C5 1.505(5) . ?
C5 H5A 0.9800 . ?
C5 H5B 0.9800 . ?
C5 H5C 0.9800 . ?
C6 C8 1.525(5) . ?
C6 H6A 0.9900 . ?
C6 H6B 0.9900 . ?
C7 C8 1.386(5) . ?
C7 C9 1.397(4) 5_656 ?
C7 H7 0.9500 . ?
C8 C9 1.386(5) . ?
C9 C7 1.397(4) 5_656 ?
C9 H9 0.9500 . ?
